data_7101919
loop_
_publ_author_name
'Zlatogorsky, Sergey'
'Ellis, David'
'Rosair, Georgina M'
'Welch, Alan J'

_publ_section_title
;
 Unexpectedly facile isomerisation of [7,10-Ph2-7,10-nido-C2B10H10]2-
 to [7,9-Ph2-7,9-nido-C2B10H10]2-.
;
_journal_issue 21
_journal_name_full 'Chemical communications (Cambridge, England)'
_journal_page_first 2178
_journal_page_last 2180
_journal_paper_doi 10.1039/b618556h
_journal_year 2007
_chemical_formula_moiety 'C19 H25 B10 Co, 0.5(C6 H14)'
_chemical_formula_sum 'C22 H32 B10 Co'
_chemical_formula_weight 463.51
_chemical_name_systematic
;
?
;
_space_group_IT_number 14
_symmetry_cell_setting monoclinic
_symmetry_space_group_name_Hall '-P 2ybc'
_symmetry_space_group_name_H-M 'P 1 21/c 1'
_atom_sites_solution_hydrogens geom
_atom_sites_solution_primary direct
_atom_sites_solution_secondary difmap
_audit_creation_method SHELXL-97
_cell_angle_alpha 90.00
_cell_angle_beta 101.266(16)
_cell_angle_gamma 90.00
_cell_formula_units_Z 4
_cell_length_a 8.782(3)
_cell_length_b 19.357(7)
_cell_length_c 15.252(5)
_cell_measurement_reflns_used 1428
_cell_measurement_temperature 100(2)
_cell_measurement_theta_max 20.36
_cell_measurement_theta_min 2.36
_cell_volume 2543.0(15)
_computing_cell_refinement 'Bruker SMART'
_computing_data_collection 'Bruker SMART'
_computing_data_reduction 'Bruker SAINT'
_computing_molecular_graphics 'Bruker SHELXTL'
_computing_publication_material 'Bruker SHELXTL'
_computing_structure_refinement 'SHELXL-97 (Sheldrick, 1997)'
_computing_structure_solution 'SHELXS-97 (Sheldrick, 1990)'
_diffrn_ambient_temperature 100(2)
_diffrn_measured_fraction_theta_full 0.983
_diffrn_measured_fraction_theta_max 0.983
_diffrn_measurement_device_type 'CCD area detector'
_diffrn_measurement_method 'phi and omega scans'
_diffrn_radiation_monochromator graphite
_diffrn_radiation_source 'fine-focus sealed tube'
_diffrn_radiation_type MoK\a
_diffrn_radiation_wavelength 0.71073
_diffrn_reflns_av_R_equivalents 0.0904
_diffrn_reflns_av_sigmaI/netI 0.0539
_diffrn_reflns_limit_h_max 8
_diffrn_reflns_limit_h_min -8
_diffrn_reflns_limit_k_max 19
_diffrn_reflns_limit_k_min -19
_diffrn_reflns_limit_l_max 15
_diffrn_reflns_limit_l_min -15
_diffrn_reflns_number 20710
_diffrn_reflns_theta_full 20.68
_diffrn_reflns_theta_max 20.68
_diffrn_reflns_theta_min 2.10
_exptl_absorpt_coefficient_mu 0.684
_exptl_absorpt_correction_T_max 0.908
_exptl_absorpt_correction_T_min 0.572
_exptl_absorpt_correction_type multi-scan
_exptl_absorpt_process_details 'SADABS (Bruker, 2002)'
_exptl_crystal_colour red
_exptl_crystal_density_diffrn 1.211
_exptl_crystal_density_method 'not measured'
_exptl_crystal_description block
_exptl_crystal_F_000 964
_exptl_crystal_size_max 0.35
_exptl_crystal_size_mid 0.20
_exptl_crystal_size_min 0.14
_refine_diff_density_max 0.970
_refine_diff_density_min -0.716
_refine_diff_density_rms 0.140
_refine_ls_extinction_method none
_refine_ls_goodness_of_fit_ref 1.170
_refine_ls_hydrogen_treatment mixed
_refine_ls_matrix_type full
_refine_ls_number_parameters 345
_refine_ls_number_reflns 2566
_refine_ls_number_restraints 24
_refine_ls_restrained_S_all 1.167
_refine_ls_R_factor_all 0.1044
_refine_ls_R_factor_gt 0.0829
_refine_ls_shift/su_max 0.000
_refine_ls_shift/su_mean 0.000
_refine_ls_structure_factor_coef Fsqd
_refine_ls_weighting_details 'calc w=1/[\s^2^(Fo^2^)+(0.1117P)^2^+12.5635P] where P=(Fo^2^+2Fc^2^)/3'
_refine_ls_weighting_scheme calc
_refine_ls_wR_factor_gt 0.2108
_refine_ls_wR_factor_ref 0.2278
_reflns_number_gt 2006
_reflns_number_total 2566
_reflns_threshold_expression >2sigma(I)
_cod_data_source_file b618556h.txt
_cod_data_source_block 4x81178
_cod_depositor_comments
;
The following automatic conversions were performed:
'_symmetry_cell_setting' value 'Monoclinic' changed to 'monoclinic'
according to '/home/saulius/struct/CIF-dictionaries/cif_core.dic'
dictionary named 'cif_core.dic' version 2.4.1 from 2010-06-29.

Automatic conversion script
Id: cif_fix_enum 1527 2010-12-29 10:47:43Z saulius 
;
_cod_original_sg_symbol_H-M P2(1)/c
_cod_database_code 7101919

loop_
_symmetry_equiv_pos_as_xyz
'x, y, z'
'-x, y+1/2, -z+1/2'
'-x, -y, -z'
'x, -y-1/2, z-1/2'

loop_
_atom_site_label
_atom_site_type_symbol
_atom_site_fract_x
_atom_site_fract_y
_atom_site_fract_z
_atom_site_U_iso_or_equiv
_atom_site_adp_type
_atom_site_occupancy
_atom_site_symmetry_multiplicity
_atom_site_calc_flag
_atom_site_refinement_flags
Co4 Co 0.41208(13) 0.28212(6) 0.77485(7) 0.0282(5) Uani 1 1 d .
C1 C 0.4047(9) 0.3122(4) 0.9033(5) 0.023(2) Uani 1 1 d U
B2 B 0.3933(12) 0.2340(6) 0.9015(6) 0.029(3) Uani 1 1 d .
H2C H 0.484(9) 0.203(4) 0.940(6) 0.035 Uiso 1 1 d .
B3 B 0.2934(11) 0.3608(6) 0.8389(6) 0.022(2) Uani 1 1 d .
H3C H 0.317(8) 0.414(4) 0.844(5) 0.027 Uiso 1 1 d .
B5 B 0.2231(12) 0.2983(5) 0.9231(6) 0.028(3) Uani 1 1 d .
H5C H 0.217(8) 0.326(4) 0.991(5) 0.034 Uiso 1 1 d .
B6 B 0.2901(13) 0.1877(6) 0.8045(7) 0.033(3) Uani 1 1 d .
H6C H 0.342(9) 0.136(4) 0.795(5) 0.040 Uiso 1 1 d .
B7 B 0.1921(11) 0.3274(6) 0.7312(6) 0.026(3) Uani 1 1 d U
H7C H 0.178(8) 0.367(4) 0.684(5) 0.032 Uiso 1 1 d .
C8 C 0.1036(9) 0.3394(4) 0.8209(5) 0.023(2) Uani 1 1 d .
B9 B 0.1978(13) 0.2045(6) 0.8940(7) 0.037(3) Uani 1 1 d .
H9C H 0.187(10) 0.168(5) 0.934(6) 0.044 Uiso 1 1 d .
B10 B 0.1916(12) 0.2384(6) 0.7123(7) 0.030(3) Uani 1 1 d .
H10C H 0.191(9) 0.219(4) 0.647(6) 0.036 Uiso 1 1 d .
B11 B 0.0476(12) 0.2618(5) 0.8593(6) 0.027(3) Uani 1 1 d .
H11C H -0.054(9) 0.264(4) 0.886(5) 0.033 Uiso 1 1 d .
B12 B 0.0308(13) 0.2787(5) 0.7417(7) 0.031(3) Uani 1 1 d .
H12C H -0.078(10) 0.289(4) 0.705(6) 0.037 Uiso 1 1 d .
B13 B 0.0878(13) 0.1962(6) 0.7868(7) 0.038(3) Uani 1 1 d .
H13C H 0.009(9) 0.151(4) 0.766(5) 0.045 Uiso 1 1 d .
C11 C 0.5264(9) 0.3464(4) 0.9752(5) 0.022(2) Uani 1 1 d .
C12 C 0.6709(10) 0.3165(5) 1.0021(5) 0.030(2) Uani 1 1 d .
H12 H 0.6967 0.2756 0.9738 0.036 Uiso 1 1 calc R
C13 C 0.7804(10) 0.3469(5) 1.0722(5) 0.033(2) Uani 1 1 d .
H13 H 0.8805 0.3270 1.0902 0.039 Uiso 1 1 calc R
C14 C 0.7408(11) 0.4056(5) 1.1140(5) 0.034(2) Uani 1 1 d .
H14 H 0.8140 0.4260 1.1609 0.041 Uiso 1 1 calc R
C15 C 0.5963(11) 0.4347(5) 1.0883(5) 0.033(2) Uani 1 1 d .
H15 H 0.5688 0.4746 1.1180 0.040 Uiso 1 1 calc R
C16 C 0.4891(10) 0.4049(4) 1.0173(5) 0.025(2) Uani 1 1 d .
H16 H 0.3899 0.4255 0.9986 0.030 Uiso 1 1 calc R
C41 C 0.6314(11) 0.2449(5) 0.7693(6) 0.039(2) Uani 1 1 d .
H41 H 0.6892 0.2117 0.8080 0.047 Uiso 1 1 calc R
C42 C 0.6369(11) 0.3179(5) 0.7811(6) 0.042(3) Uani 1 1 d .
H42 H 0.6997 0.3415 0.8297 0.050 Uiso 1 1 calc R
C43 C 0.5360(10) 0.3494(5) 0.7102(5) 0.034(2) Uani 1 1 d .
H43 H 0.5176 0.3976 0.7019 0.041 Uiso 1 1 calc R
C44 C 0.4661(11) 0.2953(6) 0.6529(6) 0.041(3) Uani 1 1 d .
H44 H 0.3925 0.3010 0.5988 0.049 Uiso 1 1 calc R
C45 C 0.5256(11) 0.2311(5) 0.6907(6) 0.042(3) Uani 1 1 d .
H45 H 0.4978 0.1867 0.6664 0.050 Uiso 1 1 calc R
C81 C 0.0013(9) 0.4007(4) 0.8274(5) 0.028(2) Uani 1 1 d .
C82 C -0.0543(10) 0.4424(5) 0.7512(6) 0.037(2) Uani 1 1 d .
H82 H -0.0260 0.4314 0.6958 0.045 Uiso 1 1 calc R
C83 C -0.1477(11) 0.4980(5) 0.7564(6) 0.041(3) Uani 1 1 d .
H83 H -0.1827 0.5256 0.7049 0.049 Uiso 1 1 calc R
C84 C -0.1923(11) 0.5147(5) 0.8372(6) 0.038(2) Uani 1 1 d .
H84 H -0.2577 0.5532 0.8409 0.046 Uiso 1 1 calc R
C85 C -0.1394(11) 0.4741(5) 0.9112(6) 0.038(2) Uani 1 1 d .
H85 H -0.1706 0.4844 0.9660 0.046 Uiso 1 1 calc R
C86 C -0.0423(10) 0.4188(5) 0.9071(5) 0.030(2) Uani 1 1 d .
H86 H -0.0046 0.3927 0.9596 0.036 Uiso 1 1 calc R
C1S C 0.157(3) 0.6156(14) 0.5088(15) 0.178(10) Uani 1 1 d .
C2S C 0.382(7) 0.527(3) 0.568(3) 0.079(15) Uani 0.25 1 d PU
C3S C 0.066(5) 0.506(3) 0.524(3) 0.073(14) Uani 0.25 1 d PU
C4S C 0.292(5) 0.5419(13) 0.648(2) 0.29(2) Uani 1 1 d .
C5S C 0.252(13) 0.546(6) 0.523(8) 0.19(4) Uiso 0.25 1 d P
C6S C 0.519(11) 0.502(5) 0.470(5) 0.15(3) Uiso 0.25 1 d P

loop_
_atom_site_aniso_label
_atom_site_aniso_U_11
_atom_site_aniso_U_22
_atom_site_aniso_U_33
_atom_site_aniso_U_23
_atom_site_aniso_U_13
_atom_site_aniso_U_12
Co4 0.0309(8) 0.0404(9) 0.0132(8) -0.0095(6) 0.0036(5) -0.0018(6)
C1 0.028(5) 0.032(5) 0.007(4) -0.010(4) 0.002(3) -0.005(4)
B2 0.034(6) 0.038(7) 0.015(5) -0.007(5) 0.004(5) -0.002(5)
B3 0.030(6) 0.033(7) 0.004(5) -0.004(5) 0.004(4) -0.001(5)
B5 0.040(7) 0.034(7) 0.008(5) 0.004(5) 0.001(5) -0.002(5)
B6 0.045(7) 0.028(6) 0.023(6) -0.007(5) -0.007(5) 0.006(5)
B7 0.039(6) 0.035(6) 0.006(5) -0.002(4) 0.005(4) -0.002(5)
C8 0.035(5) 0.028(5) 0.003(4) -0.002(4) -0.003(4) 0.000(4)
B9 0.048(7) 0.034(7) 0.027(7) 0.001(5) 0.004(5) 0.005(6)
B10 0.033(6) 0.044(7) 0.013(6) -0.008(5) 0.003(5) -0.001(5)
B11 0.029(6) 0.039(7) 0.011(5) -0.005(5) -0.002(5) -0.005(5)
B12 0.033(6) 0.035(7) 0.022(6) -0.009(5) 0.002(5) -0.001(5)
B13 0.044(7) 0.042(7) 0.022(6) -0.002(5) -0.004(5) -0.007(6)
C11 0.028(5) 0.026(5) 0.009(4) 0.004(4) -0.004(4) 0.001(4)
C12 0.046(6) 0.030(5) 0.013(5) 0.001(4) 0.004(4) -0.003(5)
C13 0.039(6) 0.045(6) 0.012(5) 0.010(5) 0.000(4) -0.002(5)
C14 0.050(7) 0.038(6) 0.010(5) -0.001(5) -0.006(4) -0.009(5)
C15 0.054(7) 0.029(5) 0.011(5) 0.002(4) -0.004(5) -0.001(5)
C16 0.040(5) 0.024(5) 0.009(5) 0.005(4) 0.001(4) 0.002(4)
C41 0.039(6) 0.049(7) 0.028(6) -0.016(5) 0.005(5) 0.002(5)
C42 0.040(6) 0.060(8) 0.026(6) -0.004(5) 0.008(5) -0.007(5)
C43 0.044(6) 0.044(6) 0.016(5) -0.001(5) 0.010(5) -0.002(5)
C44 0.038(6) 0.075(8) 0.015(5) -0.008(6) 0.016(4) -0.006(6)
C45 0.051(6) 0.051(7) 0.027(6) -0.032(6) 0.014(5) -0.008(5)
C81 0.028(5) 0.032(5) 0.023(5) -0.004(4) 0.003(4) -0.002(4)
C82 0.045(6) 0.042(6) 0.025(6) 0.004(5) 0.008(5) 0.007(5)
C83 0.058(7) 0.040(6) 0.023(6) 0.003(5) 0.001(5) 0.014(6)
C84 0.051(6) 0.044(6) 0.020(5) 0.003(5) 0.006(5) 0.010(5)
C85 0.051(6) 0.043(6) 0.024(6) -0.005(5) 0.015(5) 0.001(5)
C86 0.040(6) 0.038(6) 0.013(5) -0.003(4) 0.003(4) 0.006(5)
C1S 0.155(19) 0.21(2) 0.146(19) -0.073(18) -0.012(15) 0.019(17)
C2S 0.09(2) 0.09(2) 0.06(2) 0.013(17) 0.005(17) 0.003(18)
C3S 0.07(2) 0.09(2) 0.06(2) 0.012(17) 0.021(17) 0.014(18)
C4S 0.52(5) 0.14(2) 0.29(4) -0.08(2) 0.29(4) -0.12(3)

loop_
_atom_type_symbol
_atom_type_description
_atom_type_scat_dispersion_real
_atom_type_scat_dispersion_imag
_atom_type_scat_source
C C 0.0033 0.0016 'International Tables Vol C Tables 4.2.6.8 and 6.1.1.4'
H H 0.0000 0.0000 'International Tables Vol C Tables 4.2.6.8 and 6.1.1.4'
B B 0.0013 0.0007 'International Tables Vol C Tables 4.2.6.8 and 6.1.1.4'
Co Co 0.3494 0.9721 'International Tables Vol C Tables 4.2.6.8 and 6.1.1.4'

loop_
_geom_angle_atom_site_label_1
_geom_angle_atom_site_label_2
_geom_angle_atom_site_label_3
_geom_angle
_geom_angle_site_symmetry_1
_geom_angle_site_symmetry_3
C44 Co4 C45 41.2(4) . .
C44 Co4 C1 153.7(4) . .
C45 Co4 C1 148.4(4) . .
C44 Co4 C43 40.7(4) . .
C45 Co4 C43 68.6(4) . .
C1 Co4 C43 113.2(3) . .
C44 Co4 C41 67.7(4) . .
C45 Co4 C41 39.7(4) . .
C1 Co4 C41 109.9(3) . .
C43 Co4 C41 67.7(4) . .
C44 Co4 C42 67.0(4) . .
C45 Co4 C42 67.1(4) . .
C1 Co4 C42 93.9(3) . .
C43 Co4 C42 39.4(4) . .
C41 Co4 C42 40.1(4) . .
C44 Co4 B7 91.3(4) . .
C45 Co4 B7 122.4(4) . .
C1 Co4 B7 89.2(3) . .
C43 Co4 B7 97.0(4) . .
C41 Co4 B7 158.9(4) . .
C42 Co4 B7 132.9(4) . .
C44 Co4 B10 89.7(4) . .
C45 Co4 B10 92.2(4) . .
C1 Co4 B10 109.8(3) . .
C43 Co4 B10 123.2(4) . .
C41 Co4 B10 127.3(4) . .
C42 Co4 B10 156.1(4) . .
B7 Co4 B10 48.4(4) . .
C44 Co4 B2 160.1(4) . .
C45 Co4 B2 119.0(4) . .
C1 Co4 B2 41.8(4) . .
C43 Co4 B2 146.1(4) . .
C41 Co4 B2 96.8(4) . .
C42 Co4 B2 109.7(4) . .
B7 Co4 B2 103.6(4) . .
B10 Co4 B2 90.4(4) . .
C44 Co4 B3 122.8(4) . .
C45 Co4 B3 163.7(4) . .
C1 Co4 B3 43.0(3) . .
C43 Co4 B3 96.6(4) . .
C41 Co4 B3 142.2(4) . .
C42 Co4 B3 106.3(4) . .
B7 Co4 B3 50.4(3) . .
B10 Co4 B3 90.3(4) . .
B2 Co4 B3 77.1(4) . .
C44 Co4 B6 120.2(4) . .
C45 Co4 B6 92.6(4) . .
C1 Co4 B6 86.1(4) . .
C43 Co4 B6 160.1(4) . .
C41 Co4 B6 102.3(4) . .
C42 Co4 B6 139.6(4) . .
B7 Co4 B6 87.6(4) . .
B10 Co4 B6 48.4(4) . .
B2 Co4 B6 48.8(4) . .
B3 Co4 B6 101.1(4) . .
B2 C1 C11 118.7(7) . .
B2 C1 B3 124.0(7) . .
C11 C1 B3 117.2(7) . .
B2 C1 B5 77.5(6) . .
C11 C1 B5 119.4(6) . .
B3 C1 B5 73.4(6) . .
B2 C1 Co4 73.4(5) . .
C11 C1 Co4 131.2(5) . .
B3 C1 Co4 72.7(4) . .
B5 C1 Co4 109.2(5) . .
C1 B2 B9 112.2(8) . .
C1 B2 B6 121.9(8) . .
B9 B2 B6 58.0(6) . .
C1 B2 B5 55.3(5) . .
B9 B2 B5 58.4(5) . .
B6 B2 B5 99.7(7) . .
C1 B2 Co4 64.7(5) . .
B9 B2 Co4 108.4(6) . .
B6 B2 Co4 66.4(5) . .
B5 B2 Co4 93.9(5) . .
C1 B2 H2C 121(4) . .
B9 B2 H2C 117(4) . .
B6 B2 H2C 111(4) . .
B5 B2 H2C 138(4) . .
Co4 B2 H2C 123(4) . .
C1 B3 C8 115.6(7) . .
C1 B3 B7 119.3(8) . .
C8 B3 B7 58.3(5) . .
C1 B3 B5 56.7(5) . .
C8 B3 B5 61.6(5) . .
B7 B3 B5 102.2(7) . .
C1 B3 Co4 64.3(4) . .
C8 B3 Co4 107.4(6) . .
B7 B3 Co4 62.7(4) . .
B5 B3 Co4 95.9(5) . .
C1 B3 H3C 117(4) . .
C8 B3 H3C 115(4) . .
B7 B3 H3C 118(4) . .
B5 B3 H3C 130(4) . .
Co4 B3 H3C 128(4) . .
C1 B5 B11 134.4(7) . .
C1 B5 B9 100.6(7) . .
B11 B5 B9 56.0(6) . .
C1 B5 C8 100.2(6) . .
B11 B5 C8 55.7(5) . .
B9 B5 C8 101.1(6) . .
C1 B5 B3 50.0(5) . .
B11 B5 B3 103.6(6) . .
B9 B5 B3 118.9(7) . .
C8 B5 B3 52.2(5) . .
C1 B5 B2 47.2(5) . .
B11 B5 B2 104.7(7) . .
B9 B5 B2 54.6(5) . .
C8 B5 B2 115.9(6) . .
B3 B5 B2 86.3(6) . .
C1 B5 H5C 107(4) . .
B11 B5 H5C 118(4) . .
B9 B5 H5C 129(4) . .
C8 B5 H5C 115(4) . .
B3 B5 H5C 112(4) . .
B2 B5 H5C 126(4) . .
B9 B6 B13 59.5(6) . .
B9 B6 B10 106.5(8) . .
B13 B6 B10 60.5(6) . .
B9 B6 B2 60.3(6) . .
B13 B6 B2 114.2(8) . .
B10 B6 B2 117.2(8) . .
B9 B6 Co4 108.8(7) . .
B13 B6 Co4 114.1(7) . .
B10 B6 Co4 64.3(5) . .
B2 B6 Co4 64.7(5) . .
B9 B6 H6C 122(4) . .
B13 B6 H6C 119(4) . .
B10 B6 H6C 122(4) . .
B2 B6 H6C 113(4) . .
Co4 B6 H6C 119(4) . .
C8 B7 B12 59.7(5) . .
C8 B7 B10 106.1(7) . .
B12 B7 B10 60.2(6) . .
C8 B7 B3 56.8(5) . .
B12 B7 B3 111.9(7) . .
B10 B7 B3 118.8(8) . .
C8 B7 Co4 109.5(6) . .
B12 B7 Co4 117.3(7) . .
B10 B7 Co4 67.3(5) . .
B3 B7 Co4 66.9(4) . .
C8 B7 H7C 116(4) . .
B12 B7 H7C 119(4) . .
B10 B7 H7C 128(4) . .
B3 B7 H7C 109(4) . .
Co4 B7 H7C 120(4) . .
C81 C8 B3 112.3(7) . .
C81 C8 B7 121.9(7) . .
B3 C8 B7 64.9(5) . .
C81 C8 B12 116.2(7) . .
B3 C8 B12 120.2(7) . .
B7 C8 B12 60.7(6) . .
C81 C8 B11 116.9(7) . .
B3 C8 B11 119.9(7) . .
B7 C8 B11 111.0(7) . .
B12 C8 B11 63.2(5) . .
C81 C8 B5 121.6(6) . .
B3 C8 B5 66.1(5) . .
B7 C8 B5 109.8(6) . .
B12 C8 B5 111.4(6) . .
B11 C8 B5 59.8(5) . .
B11 B9 B13 61.3(6) . .
B11 B9 B6 108.9(8) . .
B13 B9 B6 60.3(6) . .
B11 B9 B2 118.8(8) . .
B13 B9 B2 116.1(8) . .
B6 B9 B2 61.7(6) . .
B11 B9 B5 59.9(6) . .
B13 B9 B5 109.4(8) . .
B6 B9 B5 108.4(8) . .
B2 B9 B5 67.0(6) . .
B11 B9 H9C 121(5) . .
B13 B9 H9C 115(5) . .
B6 B9 H9C 119(5) . .
B2 B9 H9C 114(5) . .
B5 B9 H9C 127(5) . .
B12 B10 B7 59.5(6) . .
B12 B10 B13 60.2(6) . .
B7 B10 B13 109.3(7) . .
B12 B10 B6 109.5(7) . .
B7 B10 B6 115.2(7) . .
B13 B10 B6 58.6(6) . .
B12 B10 Co4 114.3(6) . .
B7 B10 Co4 64.3(5) . .
B13 B10 Co4 115.1(6) . .
B6 B10 Co4 67.3(5) . .
B12 B10 H10C 123(4) . .
B7 B10 H10C 120(4) . .
B13 B10 H10C 122(4) . .
B6 B10 H10C 117(4) . .
Co4 B10 H10C 113(4) . .
C8 B11 B9 114.4(8) . .
C8 B11 B13 108.1(7) . .
B9 B11 B13 59.7(6) . .
C8 B11 B5 64.5(5) . .
B9 B11 B5 64.1(6) . .
B13 B11 B5 111.5(8) . .
C8 B11 B12 58.3(5) . .
B9 B11 B12 109.3(8) . .
B13 B11 B12 59.6(6) . .
B5 B11 B12 111.3(7) . .
C8 B11 H11C 114(4) . .
B9 B11 H11C 125(4) . .
B13 B11 H11C 125(4) . .
B5 B11 H11C 118(4) . .
B12 B11 H11C 118(4) . .
C8 B12 B7 59.6(5) . .
C8 B12 B10 106.1(7) . .
B7 B12 B10 60.3(6) . .
C8 B12 B13 107.8(7) . .
B7 B12 B13 110.6(8) . .
B10 B12 B13 61.0(6) . .
C8 B12 B11 58.4(5) . .
B7 B12 B11 106.3(7) . .
B10 B12 B11 105.1(7) . .
B13 B12 B11 59.2(6) . .
C8 B12 H12C 115(4) . .
B7 B12 H12C 122(5) . .
B10 B12 H12C 131(5) . .
B13 B12 H12C 123(4) . .
B11 B12 H12C 118(5) . .
B9 B13 B6 60.2(6) . .
B9 B13 B11 59.0(6) . .
B6 B13 B11 107.0(7) . .
B9 B13 B12 110.1(8) . .
B6 B13 B12 110.2(8) . .
B11 B13 B12 61.2(6) . .
B9 B13 B10 107.3(8) . .
B6 B13 B10 60.9(6) . .
B11 B13 B10 105.0(8) . .
B12 B13 B10 58.8(6) . .
B9 B13 H13C 123(4) . .
B6 B13 H13C 122(4) . .
B11 B13 H13C 123(4) . .
B12 B13 H13C 118(4) . .
B10 B13 H13C 122(4) . .
C16 C11 C12 119.7(7) . .
C16 C11 C1 119.8(7) . .
C12 C11 C1 120.4(7) . .
C11 C12 C13 119.9(8) . .
C11 C12 H12 120.1 . .
C13 C12 H12 120.1 . .
C14 C13 C12 119.6(8) . .
C14 C13 H13 120.2 . .
C12 C13 H13 120.2 . .
C15 C14 C13 120.5(8) . .
C15 C14 H14 119.7 . .
C13 C14 H14 119.7 . .
C14 C15 C16 119.4(8) . .
C14 C15 H15 120.3 . .
C16 C15 H15 120.3 . .
C11 C16 C15 120.8(8) . .
C11 C16 H16 119.6 . .
C15 C16 H16 119.6 . .
C45 C41 C42 107.4(9) . .
C45 C41 Co4 68.4(5) . .
C42 C41 Co4 70.1(5) . .
C45 C41 H41 126.3 . .
C42 C41 H41 126.3 . .
Co4 C41 H41 126.7 . .
C43 C42 C41 109.6(8) . .
C43 C42 Co4 69.9(5) . .
C41 C42 Co4 69.8(5) . .
C43 C42 H42 125.2 . .
C41 C42 H42 125.2 . .
Co4 C42 H42 126.7 . .
C42 C43 C44 106.6(9) . .
C42 C43 Co4 70.7(5) . .
C44 C43 Co4 68.0(5) . .
C42 C43 H43 126.7 . .
C44 C43 H43 126.7 . .
Co4 C43 H43 126.2 . .
C43 C44 C45 108.2(8) . .
C43 C44 Co4 71.3(5) . .
C45 C44 Co4 69.6(5) . .
C43 C44 H44 125.9 . .
C45 C44 H44 125.9 . .
Co4 C44 H44 124.8 . .
C41 C45 C44 108.2(8) . .
C41 C45 Co4 71.9(5) . .
C44 C45 Co4 69.2(5) . .
C41 C45 H45 125.9 . .
C44 C45 H45 125.9 . .
Co4 C45 H45 124.5 . .
C86 C81 C82 117.5(8) . .
C86 C81 C8 121.9(8) . .
C82 C81 C8 120.6(7) . .
C83 C82 C81 121.0(8) . .
C83 C82 H82 119.5 . .
C81 C82 H82 119.5 . .
C82 C83 C84 120.5(8) . .
C82 C83 H83 119.8 . .
C84 C83 H83 119.8 . .
C85 C84 C83 118.8(9) . .
C85 C84 H84 120.6 . .
C83 C84 H84 120.6 . .
C86 C85 C84 121.2(8) . .
C86 C85 H85 119.4 . .
C84 C85 H85 119.4 . .
C85 C86 C81 121.0(8) . .
C85 C86 H86 119.5 . .
C81 C86 H86 119.5 . .
C5S C2S C6S 120(8) . 3_666
C5S C2S C4S 81(6) . .
CC3S C3S C5S 143(7) 3_566 .
C2S C5S C1S 136(9) . .
C2S C5S C3S 126(9) . .
C1S C5S C3S 85(6) . .
C1S C5S C4S 100(6) . .
C3S C5S C4S 88(5) . .
C6S C6S C2S 139(10) 3_666 3_666

loop_
_geom_bond_atom_site_label_1
_geom_bond_atom_site_label_2
_geom_bond_distance
Co4 C44 2.024(8)
Co4 C45 2.029(9)
Co4 C1 2.058(7)
Co4 C43 2.067(9)
Co4 C41 2.073(9)
Co4 C42 2.077(9)
Co4 B7 2.108(10)
Co4 B10 2.158(10)
Co4 B2 2.180(10)
Co4 B3 2.181(10)
Co4 B6 2.210(12)
C1 B2 1.518(14)
C1 C11 1.525(11)
C1 B3 1.559(13)
C1 B5 1.702(13)
B2 B9 1.791(16)
B2 B6 1.815(14)
B2 B5 2.021(14)
B2 H2C 1.08(8)
B3 C8 1.687(13)
B3 B7 1.826(12)
B3 B5 1.951(13)
B3 H3C 1.06(8)
B5 B11 1.798(14)
B5 B9 1.871(15)
B5 C8 1.877(12)
B5 H5C 1.18(8)
B6 B9 1.749(15)
B6 B13 1.751(16)
B6 B10 1.792(15)
B6 H6C 1.11(8)
B7 C8 1.716(12)
B7 B12 1.735(15)
B7 B10 1.748(15)
B7 H7C 1.05(8)
C8 C81 1.503(12)
C8 B12 1.717(13)
C8 B11 1.719(13)
B9 B11 1.724(15)
B9 B13 1.736(15)
B9 H9C 0.95(9)
B10 B12 1.747(15)
B10 B13 1.786(15)
B10 H10C 1.06(9)
B11 B13 1.765(15)
B11 B12 1.801(14)
B11 H11C 1.06(8)
B12 B13 1.772(16)
B12 H12C 1.03(8)
B13 H13C 1.12(9)
C11 C16 1.372(11)
C11 C12 1.382(11)
C12 C13 1.418(12)
C12 H12 0.9500
C13 C14 1.380(12)
C13 H13 0.9500
C14 C15 1.374(12)
C14 H14 0.9500
C15 C16 1.412(11)
C15 H15 0.9500
C16 H16 0.9500
C41 C45 1.392(13)
C41 C42 1.424(13)
C41 H41 0.9500
C42 C43 1.397(13)
C42 H42 0.9500
C43 C44 1.424(13)
C43 H43 0.9500
C44 C45 1.425(13)
C44 H44 0.9500
C45 H45 0.9500
C81 C86 1.389(12)
C81 C82 1.422(12)
C82 C83 1.365(12)
C82 H82 0.9500
C83 C84 1.401(12)
C83 H83 0.9500
C84 C85 1.379(12)
C84 H84 0.9500
C85 C86 1.377(12)
C85 H85 0.9500
C86 H86 0.9500
